data_1527393
loop_
_publ_author_name
'Ganguli, A.K.'
'Corbett, J.D.'

_publ_section_title
;
 Structure, bonding, and properties of Ca Zn1-x Cdx Sn and Ca Sn.5 Ge1.5
;
_journal_name_full 'Journal of Solid State Chemistry'
_journal_page_first 480
_journal_page_last 488
_journal_volume 107
_journal_year 1993
_chemical_formula_sum 'Ca Sn Zn'
_space_group_IT_number 186
_symmetry_space_group_name_Hall 'P 6c -2c'
_symmetry_space_group_name_H-M 'P 63 m c'
_cell_angle_alpha 90
_cell_angle_beta 90
_cell_angle_gamma 120
_cell_formula_units_Z 2
_cell_length_a 4.655
_cell_length_b 4.655
_cell_length_c 7.628
_cell_volume 143.146
_citation_journal_id_ASTM JSSCBI
_cod_data_source_file Ganguli_JSSCBI_1993_256.cif
_cod_data_source_block Ca1Sn1Zn1
_cod_original_cell_volume 143.1465
_cod_original_formula_sum 'Ca1 Sn1 Zn1'
_cod_database_code 1527393

loop_
_symmetry_equiv_pos_as_xyz
x,y,z
x-y,x,z+1/2
-y,x-y,z
-x,-y,z+1/2
-x+y,-x,z
y,-x+y,z+1/2
y,x,z+1/2
-x+y,y,z
-x,-x+y,z+1/2
-y,-x,z
x-y,-y,z+1/2
x,x-y,z

loop_
_atom_site_label
_atom_site_type_symbol
_atom_site_fract_x
_atom_site_fract_y
_atom_site_fract_z
_atom_site_occupancy
_atom_site_U_iso_or_equiv
Ca1 Ca 0 0 0.247 1 0.0
Zn1 Zn 0.3333 0.6667 0.0518 1 0.0
Sn1 Sn 0.3333 0.6667 0.467 1 0.0
